data_7039204
loop_
_publ_author_name
'Monticelli, Marco'
'Tubaro, Cristina'
'Baron, Marco'
'Basato, Marino'
'Sgarbossa, Paolo'
'Graiff, Claudia'
'Accorsi, Gianluca'
'Pell, Thomas P.'
'Wilson, David J. D.'
'Barnard, Peter J.'

_publ_section_title
;
 Metal complexes with di(N-heterocyclic carbene) ligands bearing a rigid
 ortho-, meta or para-phenylene bridge.
;
_journal_issue 23
_journal_name_full 'Dalton transactions (Cambridge, England : 2003)'
_journal_page_first 9540
_journal_page_last 9552
_journal_paper_doi 10.1039/c6dt01129b
_journal_volume 45
_journal_year 2016
_chemical_formula_sum 'C16 H17 Ag2 F6 N4 O2 P'
_chemical_formula_weight 658.04
_space_group_crystal_system orthorhombic
_space_group_IT_number 62
_space_group_name_Hall '-P 2n 2a'
_space_group_name_H-M_alt 'P m c n'
_symmetry_space_group_name_Hall '-P 2n 2a'
_symmetry_space_group_name_H-M 'P m c n'
_atom_sites_solution_hydrogens geom
_audit_creation_method SHELXL-2014/7
_audit_update_record
;
2016-04-21 deposited with the CCDC.
2016-05-06 downloaded from the CCDC.
;
_cell_angle_alpha 90
_cell_angle_beta 90
_cell_angle_gamma 90
_cell_formula_units_Z 4
_cell_length_a 11.051(2)
_cell_length_b 11.852(2)
_cell_length_c 16.403(3)
_cell_measurement_reflns_used 999
_cell_measurement_temperature 173(2)
_cell_measurement_theta_max 25
_cell_measurement_theta_min 5
_cell_volume 2148.4(7)
_computing_cell_refinement 'APEX-II (2008)'
_computing_data_collection 'APEX-II (2008)'
_computing_data_reduction 'SAINT (2008)'
_computing_molecular_graphics 'Mercury CSD 3.5'
_computing_publication_material 'PARST M. Nardelli, J.Appl.Crystallogr.1995,28,659'
_computing_structure_refinement 'SHELXL-2014/7 (Sheldrick, 2014)'
_computing_structure_solution 'SHELXS-97 (Sheldrick, 2008)'
_diffrn_ambient_temperature 173(2)
_diffrn_measured_fraction_theta_full 1.000
_diffrn_measured_fraction_theta_max 1.000
_diffrn_measurement_device_type 'Bruker APEX II'
_diffrn_measurement_method omega-scan
_diffrn_radiation_type MoK\a
_diffrn_radiation_wavelength 0.71073
_diffrn_reflns_av_R_equivalents 0.0578
_diffrn_reflns_av_unetI/netI 0.0273
_diffrn_reflns_Laue_measured_fraction_full 1.000
_diffrn_reflns_Laue_measured_fraction_max 1.000
_diffrn_reflns_limit_h_max 13
_diffrn_reflns_limit_h_min -13
_diffrn_reflns_limit_k_max 14
_diffrn_reflns_limit_k_min -14
_diffrn_reflns_limit_l_max 19
_diffrn_reflns_limit_l_min -20
_diffrn_reflns_number 23142
_diffrn_reflns_point_group_measured_fraction_full 1.000
_diffrn_reflns_point_group_measured_fraction_max 1.000
_diffrn_reflns_theta_full 25.242
_diffrn_reflns_theta_max 25.716
_diffrn_reflns_theta_min 2.120
_diffrn_source 'fine-focus sealed tube'
_exptl_absorpt_coefficient_mu 1.969
_exptl_absorpt_correction_T_max 0.7453
_exptl_absorpt_correction_T_min 0.5767
_exptl_absorpt_correction_type multi-scan
_exptl_absorpt_process_details 'Bruker APEX II SADABS, 2008'
_exptl_crystal_colour colourless
_exptl_crystal_density_diffrn 2.034
_exptl_crystal_description prism
_exptl_crystal_F_000 1280
_exptl_crystal_size_max 0.22
_exptl_crystal_size_mid 0.21
_exptl_crystal_size_min 0.20
_refine_diff_density_max 0.928
_refine_diff_density_min -0.491
_refine_diff_density_rms 0.096
_refine_ls_extinction_method none
_refine_ls_goodness_of_fit_ref 1.032
_refine_ls_hydrogen_treatment constr
_refine_ls_matrix_type full
_refine_ls_number_parameters 150
_refine_ls_number_reflns 2163
_refine_ls_number_restraints 0
_refine_ls_restrained_S_all 1.032
_refine_ls_R_factor_all 0.0434
_refine_ls_R_factor_gt 0.0325
_refine_ls_shift/su_max 0.001
_refine_ls_shift/su_mean 0.000
_refine_ls_structure_factor_coef Fsqd
_refine_ls_weighting_details 'w=1/[\s^2^(Fo^2^)+(0.0420P)^2^+2.7959P] where P=(Fo^2^+2Fc^2^)/3'
_refine_ls_weighting_scheme calc
_refine_ls_wR_factor_gt 0.0777
_refine_ls_wR_factor_ref 0.0830
_reflns_Friedel_coverage 0.000
_reflns_number_gt 1745
_reflns_number_total 2163
_reflns_threshold_expression 'I > 2\s(I)'
_cod_data_source_file c6dt01129b1.cif
_cod_data_source_block comp1abis
_cod_depositor_comments
;
The following automatic conversions were performed:
'__diffrn_source' tag replaced with '_diffrn_source' tag.

Automatic conversion script
Id: cif_correct_tags 4268 2015-11-12 08:31:59Z antanas 

 Adding full bibliography for 7039203--7039208.cif.
;
_cod_original_cell_volume 2148.5(7)
_cod_database_code 7039204
_shelx_shelxl_version_number 2014/7
_shelx_space_group_comment
;
The symmetry employed for this shelxl refinement is uniquely defined
by the following loop, which should always be used as a source of
symmetry information in preference to the above space-group names.
They are only intended as comments.
;

loop_
_space_group_symop_operation_xyz
'x, y, z'
'-x+1/2, -y+1/2, z+1/2'
'x+1/2, -y, -z'
'-x, y+1/2, -z+1/2'
'-x, -y, -z'
'x-1/2, y-1/2, -z-1/2'
'-x-1/2, y, z'
'x, -y-1/2, z-1/2'

loop_
_atom_site_label
_atom_site_type_symbol
_atom_site_fract_x
_atom_site_fract_y
_atom_site_fract_z
_atom_site_U_iso_or_equiv
_atom_site_adp_type
_atom_site_occupancy
_atom_site_site_symmetry_order
_atom_site_calc_flag
_atom_site_refinement_flags_posn
_atom_site_refinement_flags_adp
_atom_site_refinement_flags_occupancy
C1 C 0.0835(3) 0.6554(3) 0.0432(2) 0.0314(8) Uani 1 1 d . . .
C2 C -0.0375(4) 0.6760(4) 0.1698(2) 0.0461(10) Uani 1 1 d . . .
H2A H -0.0815 0.6070 0.1555 0.069 Uiso 1 1 calc R U .
H2B H -0.0947 0.7325 0.1903 0.069 Uiso 1 1 calc R U .
H2C H 0.0224 0.6590 0.2121 0.069 Uiso 1 1 calc R U .
C3 C 0.0265(4) 0.8319(3) 0.0747(2) 0.0378(9) Uani 1 1 d . . .
H3 H -0.0090 0.8932 0.1033 0.045 Uiso 1 1 calc R U .
C4 C 0.0885(3) 0.8379(3) 0.0047(2) 0.0362(9) Uani 1 1 d . . .
H4 H 0.1054 0.9040 -0.0261 0.043 Uiso 1 1 calc R U .
C5 C 0.1874(3) 0.6940(3) -0.0857(2) 0.0307(8) Uani 1 1 d . . .
C6 C 0.1245(4) 0.6585(4) -0.1536(2) 0.0399(9) Uani 1 1 d . . .
H6 H 0.0385 0.6594 -0.1540 0.048 Uiso 1 1 calc R U .
C7 C 0.1883(4) 0.6213(4) -0.2216(2) 0.0436(10) Uani 1 1 d . . .
H7 H 0.1456 0.5957 -0.2684 0.052 Uiso 1 1 calc R U .
Ag Ag 0.11753(2) 0.48399(2) 0.04711(2) 0.03503(13) Uani 1 1 d . . .
N1 N 0.0239(3) 0.7200(3) 0.09758(19) 0.0333(7) Uani 1 1 d . . .
N2 N 0.1230(2) 0.7288(3) -0.01403(18) 0.0310(7) Uani 1 1 d . . .
P P 0.2500 0.48187(12) 0.28603(8) 0.0344(3) Uani 1 2 d S T P
F1 F 0.2500 0.5786(4) 0.2199(2) 0.0684(12) Uani 1 2 d S T P
F2 F 0.1489(5) 0.5450(4) 0.3352(2) 0.1327(18) Uani 1 1 d . . .
F3 F 0.1485(3) 0.4202(3) 0.2389(2) 0.1059(14) Uani 1 1 d . . .
F4 F 0.2500 0.3847(3) 0.3537(2) 0.0626(11) Uani 1 2 d S T P
C8 C 0.2500 0.2627(5) 0.0651(3) 0.0349(12) Uani 1 2 d S T P
C9 C 0.2500 0.1381(6) 0.0820(6) 0.068(2) Uani 1 2 d S T P
H9A H 0.2079 0.1234 0.1335 0.102 Uiso 0.5 1 calc R U P
H9B H 0.3336 0.1111 0.0859 0.102 Uiso 0.5 1 calc R U P
H9C H 0.2085 0.0985 0.0376 0.102 Uiso 0.5 1 calc R U P
O2 O 0.1501(3) 0.3092(2) 0.05856(19) 0.0485(8) Uani 1 1 d . . .

loop_
_atom_site_aniso_label
_atom_site_aniso_U_11
_atom_site_aniso_U_22
_atom_site_aniso_U_33
_atom_site_aniso_U_23
_atom_site_aniso_U_13
_atom_site_aniso_U_12
C1 0.0258(17) 0.039(2) 0.029(2) 0.0007(16) -0.0036(15) 0.0017(15)
C2 0.050(3) 0.046(3) 0.042(2) 0.0048(19) 0.015(2) 0.007(2)
C3 0.039(2) 0.034(2) 0.041(2) -0.0050(18) -0.0008(18) 0.0015(17)
C4 0.041(2) 0.031(2) 0.037(2) 0.0030(17) 0.0009(18) -0.0009(16)
C5 0.0357(19) 0.030(2) 0.0260(19) 0.0054(16) 0.0010(16) 0.0007(15)
C6 0.038(2) 0.049(3) 0.033(2) 0.0035(18) -0.0062(18) -0.0007(18)
C7 0.055(2) 0.050(3) 0.026(2) -0.0029(18) -0.0074(18) -0.004(2)
Ag 0.02961(18) 0.03398(19) 0.0415(2) 0.00305(13) -0.00007(12) 0.00383(11)
N1 0.0322(16) 0.0375(18) 0.0302(18) -0.0002(14) 0.0018(13) 0.0035(13)
N2 0.0272(15) 0.0358(18) 0.0301(16) 0.0006(14) -0.0010(13) 0.0005(13)
P 0.0417(8) 0.0354(8) 0.0261(7) -0.0002(6) 0.000 0.000
F1 0.065(2) 0.078(3) 0.062(3) 0.037(2) 0.000 0.000
F2 0.200(4) 0.105(3) 0.093(3) 0.032(2) 0.084(3) 0.086(3)
F3 0.105(3) 0.108(3) 0.104(3) 0.034(2) -0.058(2) -0.058(2)
F4 0.060(2) 0.065(3) 0.062(2) 0.033(2) 0.000 0.000
C8 0.037(3) 0.028(3) 0.039(3) -0.001(2) 0.000 0.000
C9 0.054(4) 0.039(4) 0.111(6) 0.018(4) 0.000 0.000
O2 0.0343(15) 0.0331(16) 0.078(2) 0.0002(14) -0.0099(15) 0.0006(13)

loop_
_atom_type_symbol
_atom_type_description
_atom_type_scat_dispersion_real
_atom_type_scat_dispersion_imag
_atom_type_scat_source
C C 0.0033 0.0016 'International Tables Vol C Tables 4.2.6.8 and 6.1.1.4'
H H 0.0000 0.0000 'International Tables Vol C Tables 4.2.6.8 and 6.1.1.4'
Ag Ag -0.8971 1.1015 'International Tables Vol C Tables 4.2.6.8 and 6.1.1.4'
F F 0.0171 0.0103 'International Tables Vol C Tables 4.2.6.8 and 6.1.1.4'
N N 0.0061 0.0033 'International Tables Vol C Tables 4.2.6.8 and 6.1.1.4'
P P 0.1023 0.0942 'International Tables Vol C Tables 4.2.6.8 and 6.1.1.4'
O O 0.0106 0.0060 'International Tables Vol C Tables 4.2.6.8 and 6.1.1.4'

loop_
_geom_angle_atom_site_label_1
_geom_angle_atom_site_label_2
_geom_angle_atom_site_label_3
_geom_angle
_geom_angle_site_symmetry_1
_geom_angle_site_symmetry_3
N2 C1 N1 104.6(3) . .
N2 C1 Ag 126.6(3) . .
N1 C1 Ag 128.8(3) . .
N1 C2 H2A 109.5 . .
N1 C2 H2B 109.5 . .
H2A C2 H2B 109.5 . .
N1 C2 H2C 109.5 . .
H2A C2 H2C 109.5 . .
H2B C2 H2C 109.5 . .
C4 C3 N1 107.2(3) . .
C4 C3 H3 126.4 . .
N1 C3 H3 126.4 . .
C3 C4 N2 106.3(3) . .
C3 C4 H4 126.8 . .
N2 C4 H4 126.8 . .
C5 C5 C6 120.3(2) 7_655 .
C5 C5 N2 119.73(18) 7_655 .
C6 C5 N2 119.9(3) . .
C5 C6 C7 119.3(4) . .
C5 C6 H6 120.4 . .
C7 C6 H6 120.4 . .
C7 C7 C6 120.4(2) 7_655 .
C7 C7 H7 119.8 7_655 .
C6 C7 H7 119.8 . .
C1 Ag O2 176.63(14) . .
C1 Ag Ag 100.48(10) . 7_655
O2 Ag Ag 80.19(8) . 7_655
C1 Ag Ag 72.94(10) . 5_565
O2 Ag Ag 108.23(8) . 5_565
Ag Ag Ag 148.506(13) 7_655 5_565
C1 N1 C3 110.8(3) . .
C1 N1 C2 124.1(3) . .
C3 N1 C2 125.0(3) . .
C1 N2 C4 111.1(3) . .
C1 N2 C5 122.9(3) . .
C4 N2 C5 126.0(3) . .
F3 P F3 93.0(4) 7_655 .
F3 P F2 178.8(3) 7_655 .
F3 P F2 88.1(3) . .
F3 P F2 88.1(3) 7_655 7_655
F3 P F2 178.8(3) . 7_655
F2 P F2 90.8(4) . 7_655
F3 P F1 89.99(19) 7_655 .
F3 P F1 89.99(19) . .
F2 P F1 90.43(19) . .
F2 P F1 90.43(19) 7_655 .
F3 P F4 90.37(18) 7_655 .
F3 P F4 90.37(18) . .
F2 P F4 89.21(19) . .
F2 P F4 89.21(19) 7_655 .
F1 P F4 179.5(3) . .
O2 C8 O2 126.1(5) . 7_655
O2 C8 C9 117.0(3) . .
O2 C8 C9 117.0(3) 7_655 .
C8 C9 H9A 109.5 . .
C8 C9 H9B 109.5 . .
H9A C9 H9B 109.5 . .
C8 C9 H9C 109.5 . .
H9A C9 H9C 109.5 . .
H9B C9 H9C 109.5 . .
C8 O2 Ag 126.6(3) . .

loop_
_geom_bond_atom_site_label_1
_geom_bond_atom_site_label_2
_geom_bond_distance
_geom_bond_site_symmetry_2
C1 N2 1.352(5) .
C1 N1 1.348(5) .
C1 Ag 2.067(4) .
C2 N1 1.462(5) .
C2 H2A 0.9800 .
C2 H2B 0.9800 .
C2 H2C 0.9800 .
C3 C4 1.340(6) .
C3 N1 1.378(5) .
C3 H3 0.9500 .
C4 N2 1.382(5) .
C4 H4 0.9500 .
C5 C5 1.383(7) 7_655
C5 C6 1.379(5) .
C5 N2 1.436(5) .
C6 C7 1.391(6) .
C6 H6 0.9500 .
C7 C7 1.364(8) 7_655
C7 H7 0.9500 .
Ag O2 2.111(3) .
Ag Ag 2.9279(8) 7_655
Ag Ag 3.0462(7) 5_565
P F3 1.546(3) 7_655
P F3 1.546(3) .
P F2 1.568(3) .
P F2 1.568(3) 7_655
P F1 1.579(4) .
P F4 1.599(4) .
C8 O2 1.239(4) .
C8 O2 1.239(4) 7_655
C8 C9 1.503(8) .
C9 H9A 0.9800 .
C9 H9B 0.9800 .
C9 H9C 0.9800 .
